data_7121413
loop_
_publ_author_name
'Janiak, Agnieszka'
'Esterhuysen, Catharine'
'Barbour, Leonard J.'

_publ_section_title
;
 A thermo-responsive structural switch and colossal anisotropic thermal
 expansion in a chiral organic solid.
;
_journal_issue 30
_journal_name_full 'Chemical communications (Cambridge, England)'
_journal_page_first 3727
_journal_page_last 3730
_journal_paper_doi 10.1039/c8cc00952j
_journal_volume 54
_journal_year 2018
_chemical_absolute_configuration rm
_chemical_formula_moiety 'C42 H48 N6'
_chemical_formula_sum 'C42 H48 N6'
_chemical_formula_weight 636.86
_space_group_crystal_system monoclinic
_space_group_IT_number 5
_space_group_name_Hall 'C 2y'
_space_group_name_H-M_alt 'C 1 2 1'
_symmetry_space_group_name_Hall 'C 2y'
_symmetry_space_group_name_H-M 'C 1 2 1'
_atom_sites_solution_hydrogens geom
_audit_creation_method SHELXL-2014/7
_audit_update_record
;
2017-09-07 deposited with the CCDC.
2018-03-21 downloaded from the CCDC.
;
_cell_angle_alpha 90
_cell_angle_beta 112.5930(10)
_cell_angle_gamma 90
_cell_formula_units_Z 4
_cell_length_a 34.7168(4)
_cell_length_b 5.27830(10)
_cell_length_c 22.8445(3)
_cell_measurement_reflns_used 9220
_cell_measurement_temperature 295(2)
_cell_measurement_theta_max 66.38
_cell_measurement_theta_min 2.76
_cell_volume 3864.90(10)
_computing_structure_refinement 'SHELXL-2014/7 (Sheldrick, 2014)'
_diffrn_ambient_temperature 295(2)
_diffrn_measured_fraction_theta_full 0.971
_diffrn_measured_fraction_theta_max 0.971
_diffrn_measurement_device_type 'Bruker APEX-II CCD'
_diffrn_measurement_method '\f and \w scans'
_diffrn_radiation_monochromator graphite
_diffrn_radiation_source 'sealed tube'
_diffrn_radiation_type CuK\a
_diffrn_radiation_wavelength 1.54178
_diffrn_reflns_av_R_equivalents 0.0348
_diffrn_reflns_av_unetI/netI 0.0258
_diffrn_reflns_Laue_measured_fraction_full 0.971
_diffrn_reflns_Laue_measured_fraction_max 0.971
_diffrn_reflns_limit_h_max 40
_diffrn_reflns_limit_h_min -40
_diffrn_reflns_limit_k_max 6
_diffrn_reflns_limit_k_min -6
_diffrn_reflns_limit_l_max 27
_diffrn_reflns_limit_l_min -27
_diffrn_reflns_number 33746
_diffrn_reflns_point_group_measured_fraction_full 0.966
_diffrn_reflns_point_group_measured_fraction_max 0.966
_diffrn_reflns_theta_full 66.462
_diffrn_reflns_theta_max 66.462
_diffrn_reflns_theta_min 2.095
_exptl_absorpt_coefficient_mu 0.501
_exptl_absorpt_correction_T_max 0.7528
_exptl_absorpt_correction_T_min 0.6596
_exptl_absorpt_correction_type multi-scan
_exptl_absorpt_process_details 'SADABS 2008/1 (Bruker AXS, 2008)'
_exptl_crystal_colour colourless
_exptl_crystal_density_diffrn 1.095
_exptl_crystal_description needle
_exptl_crystal_F_000 1368
_exptl_crystal_size_max 0.300
_exptl_crystal_size_mid 0.120
_exptl_crystal_size_min 0.080
_refine_diff_density_max 0.086
_refine_diff_density_min -0.166
_refine_diff_density_rms 0.034
_refine_ls_abs_structure_details
;
 Flack x determined using 2521 quotients [(I+)-(I-)]/[(I+)+(I-)]
 (Parsons, Flack and Wagner, Acta Cryst. B69 (2013) 249-259).
;
_refine_ls_abs_structure_Flack -0.1(2)
_refine_ls_extinction_method none
_refine_ls_goodness_of_fit_ref 1.030
_refine_ls_hydrogen_treatment constr
_refine_ls_matrix_type full
_refine_ls_number_parameters 433
_refine_ls_number_reflns 6562
_refine_ls_number_restraints 1
_refine_ls_restrained_S_all 1.030
_refine_ls_R_factor_all 0.0400
_refine_ls_R_factor_gt 0.0366
_refine_ls_shift/su_max 0.000
_refine_ls_shift/su_mean 0.000
_refine_ls_structure_factor_coef Fsqd
_refine_ls_weighting_details 'w=1/[\s^2^(Fo^2^)+(0.0589P)^2^+0.6160P] where P=(Fo^2^+2Fc^2^)/3'
_refine_ls_weighting_scheme calc
_refine_ls_wR_factor_gt 0.0981
_refine_ls_wR_factor_ref 0.1017
_reflns_Friedel_coverage 0.776
_reflns_Friedel_fraction_full 0.959
_reflns_Friedel_fraction_max 0.959
_reflns_number_gt 6066
_reflns_number_total 6562
_reflns_threshold_expression 'I > 2\s(I)'
_cod_data_source_file c8cc00952j2.cif
_cod_data_source_block FormII_295K
_cod_depositor_comments 'Adding full bibliography for 7121409--7121413.cif.'
_cod_database_code 7121413
_shelx_shelxl_version_number 2014/7
_shelx_space_group_comment
;
The symmetry employed for this shelxl refinement is uniquely defined
by the following loop, which should always be used as a source of
symmetry information in preference to the above space-group names.
They are only intended as comments.
;
_shelx_estimated_absorpt_t_min 0.864
_shelx_estimated_absorpt_t_max 0.961

loop_
_space_group_symop_operation_xyz
'x, y, z'
'-x, y, -z'
'x+1/2, y+1/2, z'
'-x+1/2, y+1/2, -z'

loop_
_atom_site_label
_atom_site_type_symbol
_atom_site_fract_x
_atom_site_fract_y
_atom_site_fract_z
_atom_site_U_iso_or_equiv
_atom_site_adp_type
_atom_site_occupancy
_atom_site_site_symmetry_order
_atom_site_calc_flag
_atom_site_refinement_flags_posn
_atom_site_refinement_flags_adp
N1 N 0.41864(6) 0.6152(4) 0.20597(8) 0.0532(4) Uani 1 1 d . .
C30 C 0.42793(7) 0.0280(4) 0.57152(9) 0.0516(5) Uani 1 1 d . .
H30 H 0.4191 0.1912 0.5827 0.062 Uiso 1 1 calc R U
N2 N 0.33832(6) 0.5729(4) 0.09736(9) 0.0576(5) Uani 1 1 d . .
C1 C 0.41365(6) 0.6329(4) 0.13951(9) 0.0487(5) Uani 1 1 d . .
H1 H 0.4153 0.4628 0.1234 0.058 Uiso 1 1 calc R U
N4 N 0.15819(6) -0.2020(4) 0.25579(9) 0.0627(5) Uani 1 1 d . .
C29 C 0.39963(7) -0.1791(4) 0.57858(9) 0.0512(5) Uani 1 1 d . .
H29 H 0.4071 -0.3396 0.5640 0.061 Uiso 1 1 calc R U
C15 C 0.12144(6) -0.1159(4) 0.14337(10) 0.0500(5) Uani 1 1 d . .
H15 H 0.1291 -0.2856 0.1342 0.060 Uiso 1 1 calc R U
N6 N 0.42349(7) 0.0362(4) 0.50477(8) 0.0599(5) Uani 1 1 d . .
C2 C 0.37135(6) 0.7495(4) 0.10015(9) 0.0493(5) Uani 1 1 d . .
H2 H 0.3679 0.9094 0.1194 0.059 Uiso 1 1 calc R U
N5 N 0.35646(6) -0.1190(4) 0.53899(9) 0.0624(5) Uani 1 1 d . .
C16 C 0.11871(6) -0.1159(5) 0.20839(9) 0.0513(5) Uani 1 1 d . .
H16 H 0.1132 0.0569 0.2188 0.062 Uiso 1 1 calc R U
C35 C 0.42936(8) 0.2435(5) 0.48328(10) 0.0572(5) Uani 1 1 d . .
H35 H 0.4372 0.3815 0.5107 0.069 Uiso 1 1 calc R U
C14 C 0.17991(6) -0.0041(5) 0.12292(10) 0.0555(5) Uani 1 1 d . .
H14 H 0.1772 -0.1640 0.1047 0.067 Uiso 1 1 calc R U
C32 C 0.47796(7) -0.0434(5) 0.68381(10) 0.0624(6) Uani 1 1 d . .
H32A H 0.5067 -0.0835 0.7099 0.075 Uiso 1 1 calc R U
H32B H 0.4711 0.1172 0.6981 0.075 Uiso 1 1 calc R U
C38 C 0.43744(9) 0.5340(6) 0.33896(11) 0.0697(7) Uani 1 1 d . .
H38 H 0.4490 0.6787 0.3290 0.084 Uiso 1 1 calc R U
C6 C 0.44881(7) 0.7954(6) 0.13556(11) 0.0639(6) Uani 1 1 d . .
H6A H 0.4754 0.7151 0.1596 0.077 Uiso 1 1 calc R U
H6B H 0.4485 0.9594 0.1545 0.077 Uiso 1 1 calc R U
C9 C 0.26892(7) 0.2549(5) 0.08643(12) 0.0632(6) Uani 1 1 d . .
H9 H 0.2826 0.2185 0.0595 0.076 Uiso 1 1 calc R U
C3 C 0.36752(8) 0.7964(5) 0.03193(10) 0.0629(6) Uani 1 1 d . .
H3A H 0.3665 0.6346 0.0112 0.075 Uiso 1 1 calc R U
H3B H 0.3415 0.8844 0.0090 0.075 Uiso 1 1 calc R U
C13 C 0.26079(8) 0.5103(5) 0.16716(13) 0.0705(7) Uani 1 1 d . .
H13 H 0.2692 0.6461 0.1952 0.085 Uiso 1 1 calc R U
N3 N 0.15369(6) 0.0643(4) 0.14493(9) 0.0606(5) Uani 1 1 d . .
C20 C 0.07997(7) -0.0408(5) 0.09264(10) 0.0624(6) Uani 1 1 d . .
H20A H 0.0819 -0.0508 0.0515 0.075 Uiso 1 1 calc R U
H20B H 0.0739 0.1335 0.0994 0.075 Uiso 1 1 calc R U
C8 C 0.28169(7) 0.4587(5) 0.12751(11) 0.0586(6) Uani 1 1 d . .
C39 C 0.41674(8) 0.3625(4) 0.29223(10) 0.0553(5) Uani 1 1 d . .
C12 C 0.22760(8) 0.3624(6) 0.16551(12) 0.0686(7) Uani 1 1 d . .
H12 H 0.2137 0.4004 0.1920 0.082 Uiso 1 1 calc R U
C36 C 0.42456(8) 0.2817(5) 0.41694(10) 0.0551(5) Uani 1 1 d . .
C11 C 0.21496(7) 0.1580(5) 0.12467(11) 0.0558(5) Uani 1 1 d . .
C10 C 0.23597(7) 0.1053(6) 0.08523(12) 0.0648(6) Uani 1 1 d . .
H10 H 0.2278 -0.0321 0.0577 0.078 Uiso 1 1 calc R U
C42 C 0.41262(7) 0.4053(5) 0.22613(10) 0.0561(5) Uani 1 1 d . .
H42 H 0.4052 0.2690 0.1982 0.067 Uiso 1 1 calc R U
C34 C 0.40477(8) -0.2087(6) 0.64754(11) 0.0678(7) Uani 1 1 d . .
H34A H 0.3940 -0.0588 0.6606 0.081 Uiso 1 1 calc R U
H34B H 0.3885 -0.3528 0.6512 0.081 Uiso 1 1 calc R U
C31 C 0.47296(7) -0.0203(6) 0.61460(10) 0.0645(6) Uani 1 1 d . .
H31A H 0.4902 0.1176 0.6105 0.077 Uiso 1 1 calc R U
H31B H 0.4825 -0.1754 0.6017 0.077 Uiso 1 1 calc R U
C19 C 0.04451(7) -0.2091(6) 0.09272(12) 0.0676(6) Uani 1 1 d . .
H19A H 0.0183 -0.1472 0.0616 0.081 Uiso 1 1 calc R U
H19B H 0.0488 -0.3802 0.0809 0.081 Uiso 1 1 calc R U
C7 C 0.31637(7) 0.6233(5) 0.12857(11) 0.0576(5) Uani 1 1 d . .
H7 H 0.3222 0.7693 0.1532 0.069 Uiso 1 1 calc R U
C22 C 0.21778(7) -0.1154(6) 0.35122(11) 0.0653(6) Uani 1 1 d . .
C4 C 0.40346(9) 0.9514(6) 0.02840(11) 0.0744(8) Uani 1 1 d . .
H4A H 0.4007 0.9638 -0.0154 0.089 Uiso 1 1 calc R U
H4B H 0.4024 1.1214 0.0438 0.089 Uiso 1 1 calc R U
C21 C 0.17716(7) -0.0540(6) 0.30046(11) 0.0624(6) Uani 1 1 d . .
H21 H 0.1651 0.1021 0.3017 0.075 Uiso 1 1 calc R U
C33 C 0.44990(8) -0.2468(6) 0.69117(11) 0.0674(6) Uani 1 1 d . .
H33A H 0.4520 -0.2488 0.7347 0.081 Uiso 1 1 calc R U
H33B H 0.4593 -0.4100 0.6823 0.081 Uiso 1 1 calc R U
C5 C 0.44467(8) 0.8324(7) 0.06725(12) 0.0754(8) Uani 1 1 d . .
H5A H 0.4671 0.9400 0.0664 0.090 Uiso 1 1 calc R U
H5B H 0.4470 0.6698 0.0491 0.090 Uiso 1 1 calc R U
C18 C 0.04232(8) -0.2116(7) 0.15773(12) 0.0758(8) Uani 1 1 d . .
H18A H 0.0348 -0.0442 0.1673 0.091 Uiso 1 1 calc R U
H18B H 0.0209 -0.3294 0.1577 0.091 Uiso 1 1 calc R U
C17 C 0.08354(8) -0.2881(6) 0.20795(11) 0.0690(7) Uani 1 1 d . .
H17A H 0.0898 -0.4612 0.2004 0.083 Uiso 1 1 calc R U
H17B H 0.0816 -0.2820 0.2492 0.083 Uiso 1 1 calc R U
C28 C 0.33838(8) -0.2596(5) 0.49226(11) 0.0656(6) Uani 1 1 d . .
H28 H 0.3525 -0.4018 0.4868 0.079 Uiso 1 1 calc R U
C37 C 0.44118(10) 0.4927(6) 0.40076(11) 0.0740(7) Uani 1 1 d . .
H37 H 0.4553 0.6105 0.4319 0.089 Uiso 1 1 calc R U
C40 C 0.40066(12) 0.1506(6) 0.30841(12) 0.0890(10) Uani 1 1 d . .
H40 H 0.3873 0.0305 0.2775 0.107 Uiso 1 1 calc R U
C25 C 0.29597(8) -0.2109(5) 0.44564(12) 0.0664(6) Uani 1 1 d . .
C24 C 0.27169(8) -0.0173(6) 0.45214(12) 0.0748(7) Uani 1 1 d . .
H24 H 0.2813 0.0823 0.4885 0.090 Uiso 1 1 calc R U
C41 C 0.40384(11) 0.1106(6) 0.37000(12) 0.0853(9) Uani 1 1 d . .
H41 H 0.3919 -0.0329 0.3797 0.102 Uiso 1 1 calc R U
C27 C 0.24135(9) -0.3175(7) 0.34558(15) 0.0906(10) Uani 1 1 d . .
H27 H 0.2311 -0.4225 0.3102 0.109 Uiso 1 1 calc R U
C26 C 0.28021(10) -0.3641(7) 0.39252(15) 0.0907(10) Uani 1 1 d . .
H26 H 0.2959 -0.5002 0.3883 0.109 Uiso 1 1 calc R U
C23 C 0.23314(8) 0.0317(6) 0.40532(13) 0.0763(8) Uani 1 1 d . .
H23 H 0.2173 0.1658 0.4102 0.092 Uiso 1 1 calc R U

loop_
_atom_site_aniso_label
_atom_site_aniso_U_11
_atom_site_aniso_U_22
_atom_site_aniso_U_33
_atom_site_aniso_U_23
_atom_site_aniso_U_13
_atom_site_aniso_U_12
N1 0.0588(10) 0.0665(11) 0.0337(8) -0.0046(8) 0.0172(8) -0.0074(9)
C30 0.0598(12) 0.0608(12) 0.0297(10) 0.0034(8) 0.0123(10) 0.0060(10)
N2 0.0501(10) 0.0727(12) 0.0499(10) -0.0016(9) 0.0190(9) -0.0161(9)
C1 0.0525(11) 0.0606(12) 0.0348(10) -0.0063(9) 0.0187(9) -0.0074(10)
N4 0.0535(10) 0.0703(12) 0.0516(11) 0.0011(9) 0.0062(10) -0.0042(10)
C29 0.0524(12) 0.0608(13) 0.0356(10) 0.0030(9) 0.0116(10) 0.0068(10)
C15 0.0456(11) 0.0556(12) 0.0502(11) -0.0024(9) 0.0201(10) -0.0083(9)
N6 0.0738(12) 0.0697(12) 0.0313(9) 0.0050(8) 0.0147(9) 0.0009(10)
C2 0.0486(11) 0.0586(12) 0.0403(10) -0.0022(9) 0.0166(9) -0.0124(9)
N5 0.0503(10) 0.0823(14) 0.0467(10) -0.0021(9) 0.0098(9) 0.0069(10)
C16 0.0409(10) 0.0662(13) 0.0413(11) -0.0009(9) 0.0097(9) -0.0059(9)
C35 0.0705(14) 0.0625(13) 0.0405(11) 0.0017(10) 0.0236(11) 0.0067(11)
C14 0.0460(11) 0.0679(13) 0.0513(12) 0.0017(10) 0.0175(10) -0.0052(10)
C32 0.0560(12) 0.0857(16) 0.0365(11) 0.0022(11) 0.0078(10) 0.0094(12)
C38 0.0847(17) 0.0804(17) 0.0423(12) -0.0004(11) 0.0225(13) -0.0216(14)
C6 0.0476(12) 0.0997(19) 0.0459(12) -0.0152(12) 0.0199(11) -0.0193(12)
C9 0.0496(12) 0.0825(16) 0.0629(14) -0.0017(12) 0.0276(12) -0.0072(12)
C3 0.0653(14) 0.0783(15) 0.0404(11) 0.0038(11) 0.0151(11) -0.0135(12)
C13 0.0664(15) 0.0807(17) 0.0721(16) -0.0122(13) 0.0350(13) -0.0188(13)
N3 0.0568(11) 0.0657(12) 0.0652(12) -0.0016(9) 0.0298(10) -0.0130(9)
C20 0.0614(13) 0.0761(15) 0.0443(12) 0.0067(11) 0.0144(11) -0.0031(12)
C8 0.0460(11) 0.0729(15) 0.0568(13) 0.0077(11) 0.0197(11) -0.0046(11)
C39 0.0663(13) 0.0605(13) 0.0365(10) 0.0021(9) 0.0169(10) 0.0027(10)
C12 0.0627(14) 0.0863(17) 0.0668(15) -0.0067(13) 0.0360(13) -0.0154(13)
C36 0.0658(13) 0.0608(12) 0.0398(11) 0.0042(9) 0.0214(11) 0.0080(11)
C11 0.0428(11) 0.0707(14) 0.0529(12) 0.0079(10) 0.0172(10) -0.0026(10)
C10 0.0522(12) 0.0793(16) 0.0659(15) -0.0094(12) 0.0259(12) -0.0110(12)
C42 0.0668(14) 0.0628(13) 0.0365(11) -0.0039(9) 0.0174(10) 0.0005(11)
C34 0.0652(14) 0.0955(19) 0.0430(12) 0.0079(12) 0.0209(12) -0.0026(14)
C31 0.0522(12) 0.0968(18) 0.0396(11) 0.0024(12) 0.0121(10) -0.0019(13)
C19 0.0484(12) 0.0890(18) 0.0529(13) -0.0038(12) 0.0057(11) -0.0083(12)
C7 0.0494(11) 0.0661(13) 0.0563(13) 0.0040(11) 0.0192(11) -0.0070(10)
C22 0.0519(12) 0.0847(17) 0.0510(13) -0.0050(12) 0.0105(11) -0.0034(12)
C4 0.103(2) 0.0802(16) 0.0475(12) -0.0037(12) 0.0377(14) -0.0332(16)
C21 0.0466(11) 0.0855(16) 0.0504(13) -0.0034(12) 0.0135(11) -0.0039(12)
C33 0.0769(16) 0.0805(16) 0.0381(11) 0.0152(11) 0.0147(12) 0.0129(13)
C5 0.0701(16) 0.114(2) 0.0535(14) -0.0191(14) 0.0358(13) -0.0391(16)
C18 0.0476(12) 0.112(2) 0.0678(16) -0.0108(15) 0.0220(13) -0.0228(14)
C17 0.0631(14) 0.0917(19) 0.0512(13) 0.0056(12) 0.0209(12) -0.0210(13)
C28 0.0593(13) 0.0714(15) 0.0538(13) 0.0000(12) 0.0082(12) 0.0043(12)
C37 0.103(2) 0.0777(17) 0.0398(12) -0.0080(11) 0.0252(14) -0.0227(15)
C40 0.144(3) 0.0702(16) 0.0411(12) -0.0035(11) 0.0228(16) -0.0306(18)
C25 0.0557(13) 0.0781(16) 0.0521(13) -0.0026(12) 0.0060(12) -0.0016(12)
C24 0.0619(14) 0.097(2) 0.0521(14) -0.0175(13) 0.0066(12) 0.0013(14)
C41 0.127(3) 0.0732(16) 0.0486(14) 0.0057(12) 0.0266(16) -0.0289(18)
C27 0.0730(18) 0.100(2) 0.0687(18) -0.0275(16) -0.0064(16) 0.0067(16)
C26 0.0741(18) 0.090(2) 0.0771(19) -0.0236(16) -0.0045(16) 0.0167(16)
C23 0.0543(14) 0.100(2) 0.0629(16) -0.0190(14) 0.0093(13) 0.0078(14)

loop_
_atom_type_symbol
_atom_type_description
_atom_type_scat_dispersion_real
_atom_type_scat_dispersion_imag
_atom_type_scat_source
C C 0.0181 0.0091 'International Tables Vol C Tables 4.2.6.8 and 6.1.1.4'
H H 0.0000 0.0000 'International Tables Vol C Tables 4.2.6.8 and 6.1.1.4'
N N 0.0311 0.0180 'International Tables Vol C Tables 4.2.6.8 and 6.1.1.4'

loop_
_geom_angle_atom_site_label_1
_geom_angle_atom_site_label_2
_geom_angle_atom_site_label_3
_geom_angle
C42 N1 C1 118.00(18)
N6 C30 C31 110.42(17)
N6 C30 C29 108.43(17)
C31 C30 C29 110.96(18)
C7 N2 C2 118.6(2)
N1 C1 C6 108.62(16)
N1 C1 C2 109.90(16)
C6 C1 C2 110.47(19)
C21 N4 C16 117.5(2)
N5 C29 C30 109.29(18)
N5 C29 C34 110.36(18)
C30 C29 C34 111.08(18)
N3 C15 C20 110.08(19)
N3 C15 C16 108.09(17)
C20 C15 C16 110.43(16)
C35 N6 C30 117.72(19)
N2 C2 C1 109.28(18)
N2 C2 C3 107.39(17)
C1 C2 C3 110.62(17)
C28 N5 C29 117.3(2)
N4 C16 C17 110.06(19)
N4 C16 C15 109.39(17)
C17 C16 C15 110.15(17)
N6 C35 C36 123.6(2)
N3 C14 C11 122.8(2)
C33 C32 C31 110.6(2)
C39 C38 C37 120.3(2)
C1 C6 C5 111.75(18)
C10 C9 C8 120.3(2)
C4 C3 C2 112.87(19)
C12 C13 C8 120.8(2)
C14 N3 C15 118.2(2)
C15 C20 C19 112.3(2)
C9 C8 C13 118.9(2)
C9 C8 C7 121.0(2)
C13 C8 C7 120.1(2)
C40 C39 C38 118.5(2)
C40 C39 C42 120.9(2)
C38 C39 C42 120.6(2)
C13 C12 C11 120.3(2)
C37 C36 C41 118.2(2)
C37 C36 C35 119.8(2)
C41 C36 C35 122.0(2)
C12 C11 C10 119.0(2)
C12 C11 C14 121.0(2)
C10 C11 C14 120.0(2)
C9 C10 C11 120.7(2)
N1 C42 C39 123.2(2)
C33 C34 C29 112.02(19)
C30 C31 C32 111.37(18)
C18 C19 C20 110.6(2)
N2 C7 C8 122.3(2)
C27 C22 C23 118.6(2)
C27 C22 C21 121.2(2)
C23 C22 C21 120.2(2)
C5 C4 C3 111.0(2)
N4 C21 C22 123.2(3)
C32 C33 C34 112.5(2)
C4 C5 C6 110.7(2)
C17 C18 C19 111.0(2)
C18 C17 C16 111.8(2)
N5 C28 C25 123.2(3)
C36 C37 C38 121.3(2)
C39 C40 C41 121.3(2)
C24 C25 C26 118.6(2)
C24 C25 C28 122.6(2)
C26 C25 C28 118.8(3)
C25 C24 C23 120.7(2)
C36 C41 C40 120.4(3)
C22 C27 C26 120.1(3)
C25 C26 C27 121.0(3)
C24 C23 C22 121.0(3)

loop_
_geom_bond_atom_site_label_1
_geom_bond_atom_site_label_2
_geom_bond_distance
N1 C42 1.248(3)
N1 C1 1.463(2)
C30 N6 1.473(2)
C30 C31 1.515(3)
C30 C29 1.519(3)
N2 C7 1.256(3)
N2 C2 1.460(3)
C1 C6 1.523(3)
C1 C2 1.526(3)
N4 C21 1.252(3)
N4 C16 1.455(3)
C29 N5 1.457(3)
C29 C34 1.524(3)
C15 N3 1.459(3)
C15 C20 1.514(3)
C15 C16 1.524(3)
N6 C35 1.247(3)
C2 C3 1.533(3)
N5 C28 1.253(3)
C16 C17 1.519(3)
C35 C36 1.474(3)
C14 N3 1.250(3)
C14 C11 1.475(3)
C32 C33 1.502(4)
C32 C31 1.528(3)
C38 C39 1.373(3)
C38 C37 1.385(3)
C6 C5 1.524(3)
C9 C10 1.382(3)
C9 C8 1.384(4)
C3 C4 1.520(3)
C13 C12 1.380(3)
C13 C8 1.388(3)
C20 C19 1.519(3)
C8 C7 1.477(3)
C39 C40 1.363(4)
C39 C42 1.478(3)
C12 C11 1.383(4)
C36 C37 1.369(4)
C36 C41 1.375(4)
C11 C10 1.388(3)
C34 C33 1.513(4)
C19 C18 1.516(3)
C22 C27 1.380(4)
C22 C23 1.381(4)
C22 C21 1.477(3)
C4 C5 1.501(4)
C18 C17 1.505(4)
C28 C25 1.471(3)
C40 C41 1.385(3)
C25 C24 1.369(4)
C25 C26 1.384(4)
C24 C23 1.379(4)
C27 C26 1.385(4)
